data_8102097
loop_
_publ_author_name
'Li, L.-Z.'
'Wang, L.-H.'

_publ_section_title
;
Crystal structure of hexaaquanickel(II) bis(bis(N-salicylideneglycinato-
O,O')nickelate(II)) dihydrate, [Ni(H~2~O)~6~][Ni(C~9~H~7~NO~3~)~2~] 
&#x00B7; H~2~O
;
_journal_issue 2
_journal_name_full 'Zeitschrift f\"ur Kristallographie - New Crystal Structures'
_journal_page_first 119
_journal_page_last 121
_journal_volume 222
_journal_year 2007
_chemical_formula_structural '[Ni(H2O)6][Ni(C9H7NO3)2] &#x00B7; H2O'
_chemical_formula_sum 'C36 H44 N4 Ni3 O20'
_chemical_formula_weight 1028.88
_chemical_name_common
;
hexaaquanickel(II) 
bis(bis(((1-(2-hydroxyphenyl)methylidene)amino)acetato)nickel(II)) dihydrate
;
_chemical_name_systematic
; hexaaquanickel(II) bis(bis(N-salicylideneglycinato-O,O')nickelate(II)) 
  dihydrate
;
_space_group_IT_number 60
_symmetry_cell_setting orthorhombic
_symmetry_space_group_name_Hall '-P 2n 2ab'
_symmetry_space_group_name_H-M 'P b c n'
_atom_sites_solution_hydrogens geom
_atom_sites_solution_primary direct
_atom_sites_solution_secondary difmap
_audit_creation_method SHELXL-97
_cell_angle_alpha 90.00
_cell_angle_beta 90.00
_cell_angle_gamma 90.00
_cell_formula_units_Z 4
_cell_length_a 9.553(1)
_cell_length_b 12.260(2)
_cell_length_c 36.798(4)
_cell_measurement_reflns_used 2333
_cell_measurement_temperature 298(2)
_cell_measurement_theta_max 25.3
_cell_measurement_theta_min 2.2
_cell_volume 4309.8(10)
_computing_cell_refinement 'Siemens XSCANS'
_computing_data_collection 'Siemens XSCANS'
_computing_data_reduction 'Siemens SHELXTL'
_computing_molecular_graphics 'Siemens SHELXTL'
_computing_publication_material 'Siemens SHELXTL'
_computing_structure_refinement 'SHELXL-97 (Sheldrick, 1997)'
_computing_structure_solution 'SHELXS-97 (Sheldrick, 1997)'
_diffrn_ambient_temperature 298(2)
_diffrn_measured_fraction_theta_full 1.000
_diffrn_measured_fraction_theta_max 1.000
_diffrn_measurement_device_type 'Siemens P4'
_diffrn_measurement_method omega
_diffrn_radiation_monochromator graphite
_diffrn_radiation_source 'fine-focus sealed tube'
_diffrn_radiation_type MoK\a
_diffrn_radiation_wavelength 0.71073
_diffrn_reflns_av_R_equivalents 0.1066
_diffrn_reflns_av_sigmaI/netI 0.0735
_diffrn_reflns_limit_h_max 11
_diffrn_reflns_limit_h_min -11
_diffrn_reflns_limit_k_max 15
_diffrn_reflns_limit_k_min -15
_diffrn_reflns_limit_l_max 46
_diffrn_reflns_limit_l_min -45
_diffrn_reflns_number 32789
_diffrn_reflns_theta_full 26.50
_diffrn_reflns_theta_max 26.50
_diffrn_reflns_theta_min 1.11
_diffrn_standards_number 0
_exptl_absorpt_coefficient_mu 1.381
_exptl_absorpt_correction_T_max 0.9597
_exptl_absorpt_correction_T_min 0.5754
_exptl_absorpt_correction_type empirical
_exptl_crystal_colour green
_exptl_crystal_density_diffrn 1.586
_exptl_crystal_density_method 'not measured'
_exptl_crystal_description needle
_exptl_crystal_F_000 2128
_exptl_crystal_size_max 0.45
_exptl_crystal_size_mid 0.08
_exptl_crystal_size_min 0.03
_refine_diff_density_max 0.505
_refine_diff_density_min -0.665
_refine_diff_density_rms 0.091
_refine_ls_extinction_method none
_refine_ls_goodness_of_fit_ref 1.055
_refine_ls_hydrogen_treatment mixed
_refine_ls_matrix_type full
_refine_ls_number_parameters 309
_refine_ls_number_reflns 4464
_refine_ls_number_restraints 12
_refine_ls_restrained_S_all 1.053
_refine_ls_R_factor_all 0.0909
_refine_ls_R_factor_gt 0.0594
_refine_ls_shift/su_max 0.000
_refine_ls_shift/su_mean 0.000
_refine_ls_structure_factor_coef Fsqd
_refine_ls_weighting_details 'calc w=1/[\s^2^(Fo^2^)+(0.0495P)^2^+6.4827P] where P=(Fo^2^+2Fc^2^)/3'
_refine_ls_weighting_scheme calc
_refine_ls_wR_factor_gt 0.1295
_refine_ls_wR_factor_ref 0.1442
_reflns_number_gt 3152
_reflns_number_total 4464
_reflns_threshold_expression >2sigma(I)
_cod_data_source_file 1267-1974.cff
_cod_data_source_block wang
_cod_original_sg_symbol_H-M Pbcn
_cod_database_code 8102097

loop_
_symmetry_equiv_pos_as_xyz
'x, y, z'
'-x+1/2, -y+1/2, z+1/2'
'-x, y, -z+1/2'
'x+1/2, -y+1/2, -z'
'-x, -y, -z'
'x-1/2, y-1/2, -z-1/2'
'x, -y, z-1/2'
'-x-1/2, y-1/2, z'

loop_
_atom_site_label
_atom_site_type_symbol
_atom_site_fract_x
_atom_site_fract_y
_atom_site_fract_z
_atom_site_U_iso_or_equiv
_atom_site_adp_type
_atom_site_occupancy
_atom_site_symmetry_multiplicity
_atom_site_Wyckoff_symbol
_atom_site_calc_flag
_atom_site_refinement_flags
_atom_site_disorder_assembly
_atom_site_disorder_group
Ni1 Ni 0.46187(6) 0.45977(4) 0.137548(15) 0.03090(18) Uani 1 8 d d . . .
Ni2 Ni 1.0000 0.47443(7) 0.2500 0.0348(2) Uani 1 4 c d S . .
O1 O 0.5567(4) 0.5018(3) 0.09536(9) 0.0434(8) Uani 1 8 d d . . .
O2 O 0.3622(3) 0.4168(3) 0.18078(8) 0.0365(7) Uani 1 8 d d . . .
O3 O 0.3493(4) 0.2851(3) 0.22112(11) 0.0667(12) Uani 1 8 d d . . .
O4 O 0.3264(3) 0.3887(2) 0.10967(9) 0.0422(8) Uani 1 8 d d . . .
O5 O 0.6021(3) 0.5294(2) 0.16652(8) 0.0355(7) Uani 1 8 d d . . .
O6 O 0.6488(4) 0.6799(3) 0.19640(11) 0.0663(12) Uani 1 8 d d . . .
O7 O 0.8578(4) 0.5974(3) 0.24005(10) 0.0514(10) Uani 1 8 d d D . .
O8 O 0.8491(4) 0.3656(3) 0.23511(11) 0.0634(12) Uani 1 8 d d D . .
O9 O 1.0752(4) 0.4723(4) 0.19595(9) 0.0557(10) Uani 1 8 d d D . .
O10 O 0.8833(5) 0.4823(5) 0.14169(15) 0.0915(16) Uani 1 8 d d D . .
N1 N 0.5571(4) 0.3263(3) 0.14253(9) 0.0299(8) Uani 1 8 d d . . .
N2 N 0.3713(4) 0.5964(3) 0.13820(10) 0.0301(8) Uani 1 8 d d . . .
C1 C 0.6553(5) 0.3235(4) 0.08260(13) 0.0405(12) Uani 1 8 d d . . .
C2 C 0.6098(5) 0.4291(4) 0.07275(12) 0.0372(11) Uani 1 8 d d . . .
C3 C 0.6266(6) 0.4594(5) 0.03620(13) 0.0521(14) Uani 1 8 d d . . .
H3 H 0.5965 0.5278 0.0286 0.062 Uiso 1 8 d calc R . .
C4 C 0.6860(6) 0.3905(6) 0.01169(15) 0.0633(17) Uani 1 8 d d . . .
H4 H 0.6945 0.4126 -0.0124 0.076 Uiso 1 8 d calc R . .
C5 C 0.7339(7) 0.2891(6) 0.02156(16) 0.0678(18) Uani 1 8 d d . . .
H5 H 0.7752 0.2432 0.0045 0.081 Uiso 1 8 d calc R . .
C6 C 0.7196(6) 0.2569(4) 0.05683(15) 0.0517(14) Uani 1 8 d d . . .
H6 H 0.7536 0.1890 0.0639 0.062 Uiso 1 8 d calc R . .
C7 C 0.6332(5) 0.2808(4) 0.11842(13) 0.0375(11) Uani 1 8 d d . . .
H7 H 0.6772 0.2157 0.1245 0.045 Uiso 1 8 d calc R . .
C8 C 0.5331(5) 0.2768(4) 0.17804(13) 0.0407(12) Uani 1 8 d d . . .
H8A H 0.6136 0.2888 0.1936 0.049 Uiso 1 8 d calc R . .
H8B H 0.5196 0.1988 0.1754 0.049 Uiso 1 8 d calc R . .
C9 C 0.4051(5) 0.3276(4) 0.19471(13) 0.0389(11) Uani 1 8 d d . . .
C10 C 0.1971(4) 0.5516(4) 0.09394(12) 0.0343(10) Uani 1 8 d d . . .
C11 C 0.2309(5) 0.4392(4) 0.09127(12) 0.0345(10) Uani 1 8 d d . . .
C12 C 0.1515(6) 0.3763(5) 0.06658(14) 0.0518(14) Uani 1 8 d d . . .
H12 H 0.1725 0.3027 0.0636 0.062 Uiso 1 8 d calc R . .
C13 C 0.0444(6) 0.4214(6) 0.04702(16) 0.0653(17) Uani 1 8 d d . . .
H13 H -0.0086 0.3772 0.0318 0.078 Uiso 1 8 d calc R . .
C14 C 0.0129(6) 0.5317(5) 0.04945(16) 0.0613(16) Uani 1 8 d d . . .
H14 H -0.0585 0.5618 0.0355 0.074 Uiso 1 8 d calc R . .
C15 C 0.0891(5) 0.5951(5) 0.07280(13) 0.0479(13) Uani 1 8 d d . . .
H15 H 0.0685 0.6690 0.0747 0.057 Uiso 1 8 d calc R . .
C16 C 0.2669(4) 0.6235(4) 0.11865(12) 0.0329(10) Uani 1 8 d d . . .
H16 H 0.2338 0.6946 0.1206 0.039 Uiso 1 8 d calc R . .
C17 C 0.4363(5) 0.6731(4) 0.16370(15) 0.0495(14) Uani 1 8 d d . . .
H17A H 0.3746 0.6854 0.1842 0.059 Uiso 1 8 d calc R . .
H17B H 0.4529 0.7424 0.1518 0.059 Uiso 1 8 d calc R . .
C18 C 0.5726(5) 0.6255(4) 0.17656(14) 0.0411(12) Uani 1 8 d d . . .
H7B H 0.865(5) 0.650(3) 0.2550(13) 0.080 Uiso 1 8 d d D . .
H7A H 0.7725(19) 0.592(5) 0.2340(15) 0.080 Uiso 1 8 d d D . .
H8C H 0.867(6) 0.311(3) 0.2218(13) 0.080 Uiso 1 8 d d D . .
H8D H 0.787(5) 0.347(4) 0.2505(12) 0.080 Uiso 1 8 d d D . .
H9A H 1.021(4) 0.462(5) 0.1780(10) 0.080 Uiso 1 8 d d D . .
H9B H 1.157(2) 0.456(5) 0.1890(13) 0.080 Uiso 1 8 d d D . .
H10B H 0.802(3) 0.497(4) 0.1493(16) 0.080 Uiso 1 8 d d D . .
H10A H 0.891(6) 0.4142(13) 0.139(2) 0.080 Uiso 1 8 d d D . .

loop_
_atom_site_aniso_label
_atom_site_aniso_U_11
_atom_site_aniso_U_22
_atom_site_aniso_U_33
_atom_site_aniso_U_23
_atom_site_aniso_U_13
_atom_site_aniso_U_12
Ni1 0.0311(3) 0.0265(3) 0.0351(3) -0.0004(3) -0.0050(2) 0.0019(2)
Ni2 0.0335(4) 0.0315(5) 0.0396(5) 0.000 0.0022(4) 0.000
O1 0.060(2) 0.0330(18) 0.0371(19) 0.0052(14) 0.0099(16) 0.0022(16)
O2 0.0326(17) 0.0340(18) 0.0428(18) 0.0055(15) 0.0067(14) 0.0104(14)
O3 0.068(3) 0.063(3) 0.069(3) 0.038(2) 0.039(2) 0.028(2)
O4 0.0467(19) 0.0277(17) 0.052(2) 0.0001(15) -0.0251(16) -0.0015(15)
O5 0.0306(16) 0.0311(18) 0.0448(19) -0.0074(15) -0.0068(14) 0.0028(14)
O6 0.058(2) 0.052(2) 0.089(3) -0.033(2) -0.033(2) 0.011(2)
O7 0.051(2) 0.042(2) 0.061(2) -0.0117(18) -0.0201(19) 0.0166(18)
O8 0.061(3) 0.056(3) 0.074(3) -0.032(2) 0.026(2) -0.027(2)
O9 0.0360(19) 0.096(3) 0.0350(19) -0.001(2) 0.0056(15) 0.011(2)
O10 0.045(3) 0.151(5) 0.079(3) -0.007(4) -0.004(2) -0.002(3)
N1 0.0316(19) 0.0241(19) 0.034(2) -0.0008(16) -0.0013(16) 0.0047(15)
N2 0.0279(19) 0.0229(19) 0.040(2) -0.0002(17) -0.0058(17) 0.0016(15)
C1 0.042(3) 0.041(3) 0.039(3) -0.011(2) 0.003(2) -0.005(2)
C2 0.038(3) 0.040(3) 0.033(3) -0.004(2) -0.002(2) -0.010(2)
C3 0.055(3) 0.066(4) 0.035(3) 0.005(3) 0.001(2) -0.012(3)
C4 0.062(4) 0.095(5) 0.032(3) -0.006(3) 0.004(3) -0.014(4)
C5 0.071(4) 0.083(5) 0.050(4) -0.032(3) 0.019(3) -0.012(4)
C6 0.054(3) 0.045(3) 0.057(4) -0.011(3) 0.016(3) -0.004(3)
C7 0.040(3) 0.024(2) 0.048(3) -0.001(2) -0.002(2) 0.005(2)
C8 0.040(3) 0.040(3) 0.043(3) 0.010(2) 0.003(2) 0.013(2)
C9 0.038(3) 0.039(3) 0.040(3) 0.003(2) 0.002(2) 0.005(2)
C10 0.029(2) 0.040(3) 0.033(2) 0.005(2) -0.0010(19) 0.004(2)
C11 0.035(2) 0.037(3) 0.031(2) 0.002(2) -0.005(2) -0.005(2)
C12 0.058(3) 0.047(3) 0.051(3) -0.003(3) -0.019(3) -0.008(3)
C13 0.056(4) 0.079(5) 0.061(4) -0.008(3) -0.027(3) -0.007(3)
C14 0.040(3) 0.088(5) 0.055(4) -0.003(3) -0.022(3) 0.014(3)
C15 0.041(3) 0.058(3) 0.045(3) 0.005(3) -0.006(2) 0.012(3)
C16 0.032(2) 0.028(2) 0.039(3) 0.003(2) 0.001(2) 0.0071(19)
C17 0.052(3) 0.030(3) 0.066(4) -0.015(3) -0.019(3) 0.005(2)
C18 0.032(3) 0.038(3) 0.053(3) -0.009(2) -0.012(2) 0.000(2)

loop_
_atom_type_symbol
_atom_type_description
_atom_type_scat_dispersion_real
_atom_type_scat_dispersion_imag
_atom_type_scat_source
C C 0.0033 0.0016 'International Tables Vol C Tables 4.2.6.8 and 6.1.1.4'
H H 0.0000 0.0000 'International Tables Vol C Tables 4.2.6.8 and 6.1.1.4'
N N 0.0061 0.0033 'International Tables Vol C Tables 4.2.6.8 and 6.1.1.4'
O O 0.0106 0.0060 'International Tables Vol C Tables 4.2.6.8 and 6.1.1.4'
Ni Ni 0.3393 1.1124 'International Tables Vol C Tables 4.2.6.8 and 6.1.1.4'

loop_
_geom_angle_atom_site_label_1
_geom_angle_atom_site_label_2
_geom_angle_atom_site_label_3
_geom_angle
_geom_angle_site_symmetry_1
_geom_angle_site_symmetry_3
_geom_angle_publ_flag
O4 Ni1 O1 90.48(15) . . y
O4 Ni1 N1 89.00(14) . . y
O1 Ni1 N1 94.95(15) . . y
O4 Ni1 N2 95.96(14) . . y
O1 Ni1 N2 89.32(15) . . y
N1 Ni1 N2 173.44(16) . . y
O4 Ni1 O5 178.67(14) . . y
O1 Ni1 O5 90.01(15) . . y
N1 Ni1 O5 89.72(14) . . y
N2 Ni1 O5 85.28(14) . . y
O4 Ni1 O2 89.05(15) . . y
O1 Ni1 O2 179.39(14) . . y
N1 Ni1 O2 85.43(14) . . y
N2 Ni1 O2 90.34(14) . . y
O5 Ni1 O2 90.46(14) . . y
O8 Ni2 O8 98.3(3) . 3_755 y
O8 Ni2 O7 172.62(17) . 3_755 y
O8 Ni2 O7 88.01(17) 3_755 3_755 ?
O8 Ni2 O7 88.01(17) . . y
O8 Ni2 O7 172.62(17) 3_755 . ?
O7 Ni2 O7 86.0(2) 3_755 . y
O8 Ni2 O9 90.26(15) . 3_755 y
O8 Ni2 O9 88.83(16) 3_755 3_755 ?
O7 Ni2 O9 93.77(15) 3_755 3_755 ?
O7 Ni2 O9 87.25(16) . 3_755 y
O8 Ni2 O9 88.83(16) . . y
O8 Ni2 O9 90.26(15) 3_755 . ?
O7 Ni2 O9 87.25(16) 3_755 . ?
O7 Ni2 O9 93.77(15) . . y
O9 Ni2 O9 178.6(3) 3_755 . y
C2 O1 Ni1 121.5(3) . . ?
C9 O2 Ni1 114.1(3) . . ?
C11 O4 Ni1 123.5(3) . . ?
C18 O5 Ni1 114.9(3) . . ?
Ni2 O7 H7B 113(4) . . ?
Ni2 O7 H7A 129(4) . . ?
H7B O7 H7A 108(5) . . ?
Ni2 O8 H8C 122(4) . . ?
Ni2 O8 H8D 119(4) . . ?
H8C O8 H8D 108(3) . . ?
Ni2 O9 H9B 127(4) . . ?
Ni2 O9 H9A 122(4) . . ?
H9B O9 H9A 107(2) . . ?
H10B O10 H10A 109(3) . . ?
C7 N1 C8 122.1(4) . . ?
C7 N1 Ni1 126.0(3) . . ?
C8 N1 Ni1 111.9(3) . . ?
C16 N2 C17 121.7(4) . . ?
C16 N2 Ni1 125.7(3) . . ?
C17 N2 Ni1 112.5(3) . . ?
C6 C1 C2 119.9(5) . . ?
C6 C1 C7 118.5(5) . . ?
C2 C1 C7 121.7(4) . . ?
O1 C2 C3 118.0(5) . . ?
O1 C2 C1 125.1(4) . . ?
C3 C2 C1 116.9(5) . . ?
C4 C3 C2 121.3(6) . . ?
C4 C3 H3 119.4 . . ?
C2 C3 H3 119.4 . . ?
C3 C4 C5 121.7(5) . . ?
C3 C4 H4 119.1 . . ?
C5 C4 H4 119.1 . . ?
C6 C5 C4 118.7(5) . . ?
C6 C5 H5 120.6 . . ?
C4 C5 H5 120.6 . . ?
C5 C6 C1 121.5(6) . . ?
C5 C6 H6 119.3 . . ?
C1 C6 H6 119.3 . . ?
N1 C7 C1 124.3(4) . . ?
N1 C7 H7 117.8 . . ?
C1 C7 H7 117.8 . . ?
N1 C8 C9 108.7(4) . . ?
N1 C8 H8A 109.9 . . ?
C9 C8 H8A 109.9 . . ?
N1 C8 H8B 109.9 . . ?
C9 C8 H8B 109.9 . . ?
H8A C8 H8B 108.3 . . ?
O3 C9 O2 122.9(4) . . ?
O3 C9 C8 120.2(4) . . ?
O2 C9 C8 116.9(4) . . ?
C15 C10 C11 120.0(4) . . ?
C15 C10 C16 117.5(4) . . ?
C11 C10 C16 122.4(4) . . ?
O4 C11 C12 117.0(4) . . ?
O4 C11 C10 126.1(4) . . ?
C12 C11 C10 116.9(4) . . ?
C13 C12 C11 121.3(5) . . ?
C13 C12 H12 119.4 . . ?
C11 C12 H12 119.4 . . ?
C12 C13 C14 121.5(5) . . ?
C12 C13 H13 119.3 . . ?
C14 C13 H13 119.3 . . ?
C15 C14 C13 118.6(5) . . ?
C15 C14 H14 120.7 . . ?
C13 C14 H14 120.7 . . ?
C14 C15 C10 121.7(5) . . ?
C14 C15 H15 119.2 . . ?
C10 C15 H15 119.2 . . ?
N2 C16 C10 124.2(4) . . ?
N2 C16 H16 117.9 . . ?
C10 C16 H16 117.9 . . ?
N2 C17 C18 108.6(4) . . ?
N2 C17 H17A 110.0 . . ?
C18 C17 H17A 110.0 . . ?
N2 C17 H17B 110.0 . . ?
C18 C17 H17B 110.0 . . ?
H17A C17 H17B 108.3 . . ?
O6 C18 O5 123.1(4) . . ?
O6 C18 C17 119.3(4) . . ?
O5 C18 C17 117.5(4) . . ?

loop_
_geom_bond_atom_site_label_1
_geom_bond_atom_site_label_2
_geom_bond_distance
_geom_bond_site_symmetry_2
_geom_bond_publ_flag
Ni1 O1 1.870(3) . y
Ni1 O2 1.927(3) . y
Ni1 O4 1.867(3) . y
Ni1 O5 1.913(3) . y
Ni1 N1 1.881(3) . y
Ni1 N2 1.885(3) . y
Ni2 O7 2.062(3) 3_755 ?
Ni2 O7 2.062(3) . y
Ni2 O8 2.039(4) . y
Ni2 O8 2.039(4) 3_755 ?
Ni2 O9 2.115(3) 3_755 ?
Ni2 O9 2.115(3) . y
O1 C2 1.320(6) . ?
O2 C9 1.275(5) . ?
O3 C9 1.224(5) . ?
O4 C11 1.294(5) . ?
O5 C18 1.266(5) . ?
O6 C18 1.228(5) . ?
O7 H7B 0.85(4) . ?
O7 H7A 0.848(10) . ?
O8 H8C 0.85(4) . ?
O8 H8D 0.85(5) . ?
O9 H9B 0.85(5) . ?
O9 H9A 0.85(5) . ?
O10 H10B 0.85(4) . ?
O10 H10A 0.845(10) . ?
N1 C7 1.276(5) . ?
N1 C8 1.459(6) . ?
N2 C16 1.274(5) . ?
N2 C17 1.466(6) . ?
C1 C6 1.394(6) . ?
C1 C2 1.413(7) . ?
C1 C7 1.434(7) . ?
C2 C3 1.404(6) . ?
C3 C4 1.360(8) . ?
C3 H3 0.9300 . ?
C4 C5 1.373(9) . ?
C4 H4 0.9300 . ?
C5 C6 1.363(7) . ?
C5 H5 0.9300 . ?
C6 H6 0.9300 . ?
C7 H7 0.9300 . ?
C8 C9 1.503(6) . ?
C8 H8A 0.9700 . ?
C8 H8B 0.9700 . ?
C10 C15 1.398(6) . ?
C10 C11 1.419(6) . ?
C10 C16 1.431(6) . ?
C11 C12 1.413(6) . ?
C12 C13 1.368(7) . ?
C12 H12 0.9300 . ?
C13 C14 1.388(8) . ?
C13 H13 0.9300 . ?
C14 C15 1.368(7) . ?
C14 H14 0.9300 . ?
C15 H15 0.9300 . ?
C16 H16 0.9300 . ?
C17 C18 1.503(6) . ?
C17 H17A 0.9700 . ?
C17 H17B 0.9700 . ?

loop_
_geom_hbond_atom_site_label_D
_geom_hbond_atom_site_label_H
_geom_hbond_atom_site_label_A
_geom_hbond_distance_DH
_geom_hbond_distance_HA
_geom_hbond_distance_DA
_geom_hbond_angle_DHA
_geom_hbond_site_symmetry_A
O10 H10B O5 0.85(4) 2.05(3) 2.895(6) 178(6) .
O7 H7A O6 0.848(10) 2.11(5) 2.754(5) 132(5) .
O7 H7B O3 0.85(4) 1.88(4) 2.710(5) 165(5) 6_666
O8 H8D O3 0.85(5) 1.83(5) 2.676(5) 170(5) 3_655
O9 H9A O10 0.85(5) 1.89(2) 2.714(6) 163(6) .
O9 H9B O2 0.85(5) 2.04(3) 2.880(4) 171(5) 1_655
O8 H8C O6 0.85(4) 1.87(2) 2.686(5) 162(5) 8_755
